data_7244494
loop_
_publ_author_name
'Ou, Guang-Chuan'
'Chen, Hai-Yang'
'Wang, Qiong'
'Zhou, Qiang'
'Zeng, Fei'

_publ_section_title
;
 Structure and absolute configuration of liquid molecules based on
 adamantane derivative cocrystallization
;
_journal_issue 11
_journal_name_full 'RSC Advances'
_journal_page_first 6459
_journal_page_last 6462
_journal_paper_doi 10.1039/D1RA09284G
_journal_volume 12
_journal_year 2022
_chemical_formula_sum 'C58 H73 Cl O9'
_chemical_formula_weight 949.61
_space_group_crystal_system trigonal
_space_group_IT_number 163
_space_group_name_Hall '-P 3 2c'
_space_group_name_H-M_alt 'P -3 1 c'
_atom_sites_solution_hydrogens mixed
_audit_creation_method SHELXL-2014/7
_audit_update_record
;
2021-12-06 deposited with the CCDC.	2022-01-31 downloaded from the CCDC.
;
_cell_angle_alpha 90
_cell_angle_beta 90
_cell_angle_gamma 120
_cell_formula_units_Z 6
_cell_length_a 23.363(17)
_cell_length_b 23.363(17)
_cell_length_c 18.709(14)
_cell_measurement_reflns_used 9992
_cell_measurement_temperature 296(2)
_cell_measurement_theta_max 22.34
_cell_measurement_theta_min 2.29
_cell_volume 8844(11)
_computing_cell_refinement 'Bruker SAINT'
_computing_data_collection 'Bruker APEX2'
_computing_data_reduction 'Bruker SAINT'
_computing_molecular_graphics 'Bruker SHELXTL'
_computing_publication_material 'Bruker SHELXTL'
_computing_structure_refinement 'SHELXL-2014/7 (Sheldrick, 2014)'
_computing_structure_solution 'SHELXS-97 (Sheldrick 2008)'
_diffrn_ambient_temperature 296(2)
_diffrn_measured_fraction_theta_full 0.999
_diffrn_measured_fraction_theta_max 0.982
_diffrn_measurement_device_type 'Bruker APEX-II CCD'
_diffrn_measurement_method '\f and \w scans'
_diffrn_radiation_type MoK\a
_diffrn_radiation_wavelength 0.71073
_diffrn_reflns_av_R_equivalents 0.0735
_diffrn_reflns_av_unetI/netI 0.0416
_diffrn_reflns_Laue_measured_fraction_full 0.999
_diffrn_reflns_Laue_measured_fraction_max 0.982
_diffrn_reflns_limit_h_max 30
_diffrn_reflns_limit_h_min -30
_diffrn_reflns_limit_k_max 30
_diffrn_reflns_limit_k_min -30
_diffrn_reflns_limit_l_max 24
_diffrn_reflns_limit_l_min -24
_diffrn_reflns_number 98785
_diffrn_reflns_point_group_measured_fraction_full 0.999
_diffrn_reflns_point_group_measured_fraction_max 0.982
_diffrn_reflns_theta_full 25.242
_diffrn_reflns_theta_max 27.813
_diffrn_reflns_theta_min 1.482
_exptl_absorpt_coefficient_mu 0.114
_exptl_absorpt_correction_type multi-scan
_exptl_crystal_colour colorless
_exptl_crystal_density_diffrn 1.070
_exptl_crystal_description prism
_exptl_crystal_F_000 3060
_exptl_crystal_size_max 0.420
_exptl_crystal_size_mid 0.260
_exptl_crystal_size_min 0.220
_exptl_transmission_factor_max 0.98
_exptl_transmission_factor_min 0.95
_refine_diff_density_max 0.234
_refine_diff_density_min -0.310
_refine_diff_density_rms 0.046
_refine_ls_extinction_method none
_refine_ls_goodness_of_fit_ref 1.022
_refine_ls_hydrogen_treatment constr
_refine_ls_matrix_type full
_refine_ls_number_parameters 420
_refine_ls_number_reflns 6889
_refine_ls_number_restraints 1173
_refine_ls_restrained_S_all 1.037
_refine_ls_R_factor_all 0.1697
_refine_ls_R_factor_gt 0.0808
_refine_ls_shift/su_max 0.000
_refine_ls_shift/su_mean 0.000
_refine_ls_structure_factor_coef Fsqd
_refine_ls_weighting_details 'w=1/[\s^2^(Fo^2^)+(0.0833P)^2^+6.6382P] where P=(Fo^2^+2Fc^2^)/3'
_refine_ls_weighting_scheme calc
_refine_ls_wR_factor_gt 0.2053
_refine_ls_wR_factor_ref 0.2748
_reflns_Friedel_coverage 0.000
_reflns_number_gt 2906
_reflns_number_total 6889
_reflns_threshold_expression 'I > 2\s(I)'
_cod_data_source_file d1ra09284g2.cif
_cod_data_source_block 2104301_0m_a_a
_cod_original_cell_volume 8844(15)
_cod_database_code 7244494
_shelx_shelxl_version_number 2014/7
_shelx_space_group_comment
; 
The symmetry employed for this shelxl refinement is uniquely defined 
by the following loop, which should always be used as a source of 
symmetry information in preference to the above space-group names. 
They are only intended as comments. 
;
_shelx_estimated_absorpt_t_min 0.954
_shelx_estimated_absorpt_t_max 0.975

loop_
_space_group_symop_operation_xyz
'x, y, z'
'-y, x-y, z'
'-x+y, -x, z'
'-y, -x, -z+1/2'
'-x+y, y, -z+1/2'
'x, x-y, -z+1/2'
'-x, -y, -z'
'y, -x+y, -z'
'x-y, x, -z'
'y, x, z-1/2'
'x-y, -y, z-1/2'
'-x, -x+y, z-1/2'

loop_
_atom_site_label
_atom_site_type_symbol
_atom_site_fract_x
_atom_site_fract_y
_atom_site_fract_z
_atom_site_U_iso_or_equiv
_atom_site_adp_type
_atom_site_occupancy
_atom_site_site_symmetry_order
_atom_site_calc_flag
_atom_site_refinement_flags_posn
_atom_site_refinement_flags_adp
_atom_site_refinement_flags_occupancy
_atom_site_disorder_assembly
_atom_site_disorder_group
C1_1 C 0.84132(17) 0.46672(16) 0.37424(15) 0.0708(8) Uani 1 1 d . U . . .
C2_1 C 0.77380(17) 0.43680(17) 0.37158(16) 0.0758(8) Uani 1 1 d . U . . .
H2_1 H 0.7527 0.4135 0.3304 0.091 Uiso 1 1 calc R U . . .
C3_1 C 0.73470(18) 0.43885(18) 0.42610(17) 0.0832(9) Uani 1 1 d . U . . .
H3_1 H 0.6890 0.4182 0.4212 0.100 Uiso 1 1 calc R U . . .
C4_1 C 0.76543(19) 0.47232(18) 0.48785(17) 0.0813(9) Uani 1 1 d . U . . .
C5_1 C 0.83310(18) 0.50444(18) 0.49294(16) 0.0800(9) Uani 1 1 d . U . . .
H5_1 H 0.8537 0.5279 0.5342 0.096 Uiso 1 1 calc R U . . .
C6_1 C 0.87051(17) 0.50232(17) 0.43785(15) 0.0746(8) Uani 1 1 d . U . . .
C7_1 C 0.88319(16) 0.46390(16) 0.31280(14) 0.0693(8) Uani 1 1 d . U . . .
C8_1 C 0.92658(16) 0.53443(16) 0.28389(15) 0.0739(8) Uani 1 1 d . U . . .
H8A_1 H 0.8986 0.5513 0.2672 0.089 Uiso 1 1 calc R U . . .
H8B_1 H 0.9542 0.5629 0.3221 0.089 Uiso 1 1 calc R U . . .
C9_1 C 0.97045(17) 0.53567(16) 0.22241(15) 0.0728(8) Uani 1 1 d . U . . .
C10_1 C 1.01428(18) 0.60684(17) 0.19658(16) 0.0765(8) Uani 1 1 d . U . . .
C11_1 C 1.08219(19) 0.63767(18) 0.19882(17) 0.0846(9) Uani 1 1 d . U . . .
H11_1 H 1.1013 0.6134 0.2150 0.102 Uiso 1 1 calc R U . . .
C12_1 C 1.1238(2) 0.7028(2) 0.1784(2) 0.0982(11) Uani 1 1 d . U . . .
H12_1 H 1.1695 0.7215 0.1804 0.118 Uiso 1 1 calc R U . . .
C13_1 C 1.0961(2) 0.7383(2) 0.1554(2) 0.1029(12) Uani 1 1 d . U . . .
C14_1 C 1.0288(2) 0.7098(2) 0.1509(2) 0.0985(11) Uani 1 1 d . U . . .
H14_1 H 1.0103 0.7346 0.1345 0.118 Uiso 1 1 calc R U . . .
C15_1 C 0.9882(2) 0.64495(19) 0.17056(18) 0.0838(9) Uani 1 1 d . U . . .
C16_1 C 0.6638(2) 0.4380(2) 0.5488(2) 0.1071(12) Uani 1 1 d . U . . .
H16A_1 H 0.6499 0.3924 0.5373 0.129 Uiso 1 1 calc R U . . .
H16B_1 H 0.6445 0.4543 0.5140 0.129 Uiso 1 1 calc R U . . .
C17_1 C 0.6418(3) 0.4427(3) 0.6228(3) 0.145(2) Uani 1 1 d . U . . .
H17A_1 H 0.5945 0.4168 0.6256 0.218 Uiso 1 1 calc R U . . .
H17B_1 H 0.6610 0.4264 0.6567 0.218 Uiso 1 1 calc R U . . .
H17C_1 H 0.6557 0.4880 0.6334 0.218 Uiso 1 1 calc R U . . .
C18_1 C 0.97075(19) 0.5784(2) 0.49811(18) 0.0929(11) Uani 1 1 d . U . . .
H18A_1 H 0.9596 0.5553 0.5435 0.111 Uiso 1 1 calc R U . . .
H18B_1 H 0.9581 0.6122 0.4998 0.111 Uiso 1 1 calc R U . . .
C19_1 C 1.0426(2) 0.6089(2) 0.4842(2) 0.1072(13) Uani 1 1 d . U . . .
H19A_1 H 1.0668 0.6397 0.5216 0.161 Uiso 1 1 calc R U . . .
H19B_1 H 1.0544 0.5750 0.4827 0.161 Uiso 1 1 calc R U . . .
H19C_1 H 1.0530 0.6316 0.4391 0.161 Uiso 1 1 calc R U . . .
C20_1 C 0.8407(2) 0.42034(12) 0.2500 0.0727(11) Uani 1 2 d S TU P . .
H20A_1 H 0.8125 0.4369 0.2330 0.087 Uiso 0.5 1 calc R U P . .
H20B_1 H 0.8124 0.3755 0.2670 0.087 Uiso 0.5 1 calc R U P . .
C21_1 C 0.92608(17) 0.49057(16) 0.16155(15) 0.0733(8) Uani 1 1 d . U . . .
H21A_1 H 0.8979 0.5071 0.1443 0.088 Uiso 1 1 calc R U . . .
H21B_1 H 0.9536 0.4917 0.1222 0.088 Uiso 1 1 calc R U . . .
C22_1 C 1.0119(2) 0.50595(12) 0.2500 0.0757(11) Uani 1 2 d S TU P . .
H22A_1 H 1.0402 0.5335 0.2883 0.091 Uiso 0.5 1 calc R U P . .
H22B_1 H 1.0402 0.5066 0.2117 0.091 Uiso 0.5 1 calc R U P . .
C24_1 C 1.2008(3) 0.8375(3) 0.1377(3) 0.1498(18) Uani 1 1 d . U . . .
H24A_1 H 1.2170 0.8190 0.1021 0.180 Uiso 1 1 calc R U . . .
H24B_1 H 1.2152 0.8313 0.1843 0.180 Uiso 1 1 calc R U . . .
C25_1 C 1.2289(4) 0.9081(3) 0.1243(5) 0.227(3) Uani 1 1 d . U . . .
H25A_1 H 1.2763 0.9295 0.1261 0.340 Uiso 1 1 calc R U . . .
H25B_1 H 1.2155 0.9144 0.0779 0.340 Uiso 1 1 calc R U . . .
H25C_1 H 1.2136 0.9267 0.1600 0.340 Uiso 1 1 calc R U . . .
C26_1 C 0.8918(2) 0.6517(2) 0.1420(3) 0.1288(15) Uani 1 1 d . U . . .
H26A_1 H 0.9089 0.6714 0.0956 0.155 Uiso 1 1 calc R U . . .
H26B_1 H 0.9011 0.6868 0.1758 0.155 Uiso 1 1 calc R U . . .
C27_1 C 0.8201(3) 0.6055(3) 0.1377(4) 0.193(3) Uani 1 1 d . U . . .
H27A_1 H 0.7982 0.6289 0.1224 0.289 Uiso 1 1 calc R U . . .
H27B_1 H 0.8115 0.5710 0.1041 0.289 Uiso 1 1 calc R U . . .
H27C_1 H 0.8038 0.5864 0.1839 0.289 Uiso 1 1 calc R U . . .
O1_1 O 0.73329(13) 0.47676(14) 0.54723(13) 0.1007(8) Uani 1 1 d . U . . .
O2_1 O 0.93768(12) 0.53392(13) 0.44195(11) 0.0877(7) Uani 1 1 d . U . . .
O3_1 O 0.92150(14) 0.61542(13) 0.16458(14) 0.0962(8) Uani 1 1 d . U . . .
O4_1 O 1.13109(18) 0.80366(16) 0.1356(2) 0.1386(11) Uani 1 1 d . U . . .
C1_2 C 0.8474(13) 0.7704(11) 0.0811(15) 0.367(6) Uani 0.309(3) 1 d DG U P A -1
C2_2 C 0.9118(15) 0.8053(12) 0.0555(11) 0.369(6) Uani 0.309(3) 1 d DG U P A -1
H2_2 H 0.9206 0.8018 0.0077 0.443 Uiso 0.309(3) 1 calc R U P A -1
C3_2 C 0.9632(12) 0.8457(11) 0.1013(12) 0.371(6) Uani 0.309(3) 1 d DG U P A -1
H3_2 H 1.0063 0.8691 0.0841 0.445 Uiso 0.309(3) 1 calc R U P A -1
C4_2 C 0.9502(11) 0.8510(9) 0.1727(11) 0.371(6) Uani 0.309(3) 1 d DG U P A -1
C5_2 C 0.8857(12) 0.8161(12) 0.1983(11) 0.368(6) Uani 0.309(3) 1 d DG U P A -1
H5_2 H 0.8770 0.8196 0.2461 0.442 Uiso 0.309(3) 1 calc R U P A -1
C6_2 C 0.8344(11) 0.7757(12) 0.1525(16) 0.367(6) Uani 0.309(3) 1 d DG U P A -1
H6_2 H 0.7913 0.7523 0.1696 0.441 Uiso 0.309(3) 1 calc R U P A -1
C7_2 C 1.0051(14) 0.8941(12) 0.2217(15) 0.378(7) Uani 0.309(3) 1 d D U P A -1
H7_2 H 1.0271 0.9308 0.1878 0.454 Uiso 0.309(3) 1 calc R U P A -1
C8_2 C 1.0659(17) 0.888(2) 0.236(2) 0.377(9) Uani 0.309(3) 1 d D U P A -1
H8A_2 H 1.0698 0.8612 0.1988 0.565 Uiso 0.309(3) 1 calc R U P A -1
H8B_2 H 1.1046 0.9306 0.2359 0.565 Uiso 0.309(3) 1 calc R U P A -1
H8C_2 H 1.0614 0.8667 0.2812 0.565 Uiso 0.309(3) 1 calc R U P A -1
O1_2 O 1.0038(16) 0.9340(15) 0.2793(15) 0.421(9) Uani 0.309(3) 1 d D U P A -1
H1_2 H 1.0368 0.9460 0.3042 0.632 Uiso 0.309(3) 1 d R U P A -1
Cl1_2 Cl 0.7985(10) 0.7270(7) 0.0271(7) 0.381(6) Uani 0.309(3) 1 d D U P A -1
C1_3 C 0.7951(17) 0.7512(19) 0.102(2) 0.371(6) Uani 0.191(3) 1 d DG U P A -2
C2_3 C 0.8476(19) 0.786(2) 0.1490(16) 0.369(6) Uani 0.191(3) 1 d DG U P A -2
H2_3 H 0.8409 0.7794 0.1980 0.443 Uiso 0.191(3) 1 calc R U P A -2
C3_3 C 0.9102(17) 0.8291(18) 0.1225(17) 0.371(6) Uani 0.191(3) 1 d DG U P A -2
H3_3 H 0.9454 0.8521 0.1538 0.445 Uiso 0.191(3) 1 calc R U P A -2
C4_3 C 0.9203(17) 0.8383(17) 0.0492(18) 0.371(6) Uani 0.191(3) 1 d DG U P A -2
C5_3 C 0.868(2) 0.8040(18) 0.0024(15) 0.371(6) Uani 0.191(3) 1 d DG U P A -2
H5_3 H 0.8745 0.8101 -0.0467 0.445 Uiso 0.191(3) 1 calc R U P A -2
C6_3 C 0.8052(18) 0.7604(17) 0.0288(19) 0.371(6) Uani 0.191(3) 1 d DG U P A -2
H6_3 H 0.7700 0.7374 -0.0025 0.445 Uiso 0.191(3) 1 calc R U P A -2
C7_3 C 0.9847(19) 0.8918(16) 0.022(2) 0.374(7) Uani 0.191(3) 1 d D U P A -2
H7_3 H 0.9671 0.9057 -0.0182 0.448 Uiso 0.191(3) 1 calc R U P A -2
C8_3 C 1.034(2) 0.881(2) -0.022(3) 0.381(9) Uani 0.191(3) 1 d D U P A -2
H8A_3 H 1.0110 0.8385 -0.0448 0.571 Uiso 0.191(3) 1 calc R U P A -2
H8B_3 H 1.0543 0.9149 -0.0573 0.571 Uiso 0.191(3) 1 calc R U P A -2
H8C_3 H 1.0671 0.8823 0.0095 0.571 Uiso 0.191(3) 1 calc R U P A -2
O1_3 O 1.025(2) 0.9562(17) 0.053(2) 0.398(9) Uani 0.191(3) 1 d D U P A -2
H1_3 H 1.0087 0.9775 0.0361 0.597 Uiso 0.191(3) 1 d R U P A -2
Cl1_3 Cl 0.7394(14) 0.6909(12) 0.1353(12) 0.393(7) Uani 0.191(3) 1 d D U P A -2

loop_
_atom_site_aniso_label
_atom_site_aniso_U_11
_atom_site_aniso_U_22
_atom_site_aniso_U_33
_atom_site_aniso_U_23
_atom_site_aniso_U_13
_atom_site_aniso_U_12
C1_1 0.0827(18) 0.0859(18) 0.0478(14) -0.0087(13) -0.0001(13) 0.0451(15)
C2_1 0.085(2) 0.088(2) 0.0554(15) -0.0115(14) -0.0016(15) 0.0444(16)
C3_1 0.083(2) 0.100(2) 0.0674(18) -0.0111(16) 0.0037(16) 0.0460(17)
C4_1 0.092(2) 0.097(2) 0.0589(17) -0.0110(16) 0.0104(16) 0.0498(18)
C5_1 0.089(2) 0.098(2) 0.0521(15) -0.0159(15) 0.0022(15) 0.0464(17)
C6_1 0.0826(19) 0.092(2) 0.0501(15) -0.0114(14) -0.0002(14) 0.0442(16)
C7_1 0.0798(18) 0.0861(18) 0.0429(13) -0.0090(13) -0.0002(13) 0.0421(15)
C8_1 0.0864(18) 0.0874(19) 0.0480(14) -0.0120(13) -0.0020(13) 0.0435(15)
C9_1 0.0871(19) 0.0818(18) 0.0478(14) -0.0100(13) -0.0012(13) 0.0410(15)
C10_1 0.0890(19) 0.0832(19) 0.0535(15) -0.0148(14) -0.0009(14) 0.0402(16)
C11_1 0.094(2) 0.087(2) 0.0632(17) -0.0123(16) 0.0009(16) 0.0383(18)
C12_1 0.097(2) 0.090(2) 0.091(2) -0.0158(19) 0.0039(19) 0.034(2)
C13_1 0.110(3) 0.082(2) 0.100(2) -0.0065(19) 0.013(2) 0.035(2)
C14_1 0.107(2) 0.088(2) 0.098(2) -0.0077(18) 0.0014(19) 0.0474(19)
C15_1 0.090(2) 0.086(2) 0.0688(18) -0.0115(16) -0.0001(16) 0.0394(18)
C16_1 0.097(3) 0.130(3) 0.093(2) -0.017(2) 0.021(2) 0.055(2)
C17_1 0.122(4) 0.189(5) 0.111(3) -0.020(3) 0.036(3) 0.067(4)
C18_1 0.098(2) 0.107(3) 0.0626(19) -0.0208(18) -0.0076(17) 0.042(2)
C19_1 0.099(3) 0.121(3) 0.076(2) -0.010(2) -0.009(2) 0.036(3)
C20_1 0.085(2) 0.085(2) 0.0485(19) -0.0086(17) 0.000 0.0425(12)
C21_1 0.0851(19) 0.087(2) 0.0467(14) -0.0082(14) -0.0004(14) 0.0420(16)
C22_1 0.085(2) 0.091(2) 0.0486(19) -0.0137(17) 0.000 0.0427(12)
C24_1 0.134(4) 0.103(3) 0.176(4) 0.008(3) 0.026(3) 0.032(3)
C25_1 0.179(6) 0.131(5) 0.328(9) 0.026(6) 0.058(6) 0.046(5)
C26_1 0.117(3) 0.115(3) 0.154(4) -0.003(3) -0.019(3) 0.058(3)
C27_1 0.129(5) 0.160(5) 0.286(8) 0.015(5) -0.051(5) 0.069(4)
O1_1 0.0967(18) 0.1217(19) 0.0765(15) -0.0245(13) 0.0156(13) 0.0492(15)
O2_1 0.0857(15) 0.1162(17) 0.0545(12) -0.0244(11) -0.0036(11) 0.0455(13)
O3_1 0.1014(17) 0.0970(17) 0.0915(16) 0.0002(13) -0.0068(13) 0.0504(14)
O4_1 0.125(2) 0.094(2) 0.172(3) 0.0075(19) 0.016(2) 0.0358(18)
C1_2 0.595(16) 0.359(12) 0.319(11) -0.051(10) -0.116(11) 0.368(12)
C2_2 0.597(16) 0.360(12) 0.319(10) -0.051(10) -0.116(11) 0.366(12)
C3_2 0.598(16) 0.361(12) 0.320(11) -0.052(10) -0.114(11) 0.365(12)
C4_2 0.597(16) 0.362(12) 0.321(11) -0.053(10) -0.116(11) 0.364(12)
C5_2 0.597(16) 0.360(12) 0.319(11) -0.052(10) -0.114(11) 0.367(12)
C6_2 0.595(16) 0.360(12) 0.320(10) -0.051(10) -0.116(11) 0.368(12)
C7_2 0.600(16) 0.367(12) 0.323(11) -0.055(11) -0.113(12) 0.359(13)
C8_2 0.59(2) 0.375(16) 0.329(16) -0.050(14) -0.113(16) 0.364(15)
O1_2 0.61(2) 0.413(16) 0.333(16) -0.070(14) -0.105(15) 0.321(16)
Cl1_2 0.604(16) 0.373(12) 0.313(10) -0.049(9) -0.123(11) 0.355(12)
C1_3 0.598(16) 0.361(12) 0.321(11) -0.051(10) -0.115(11) 0.365(12)
C2_3 0.596(16) 0.361(12) 0.320(10) -0.051(10) -0.116(11) 0.367(12)
C3_3 0.598(16) 0.362(12) 0.321(11) -0.052(10) -0.115(11) 0.365(12)
C4_3 0.597(16) 0.362(12) 0.320(10) -0.052(10) -0.115(11) 0.365(12)
C5_3 0.598(16) 0.362(12) 0.320(11) -0.052(10) -0.115(11) 0.364(12)
C6_3 0.598(16) 0.362(12) 0.320(11) -0.051(10) -0.115(11) 0.365(12)
C7_3 0.599(16) 0.363(12) 0.321(11) -0.053(10) -0.115(11) 0.362(12)
C8_3 0.604(18) 0.368(14) 0.322(14) -0.064(13) -0.109(14) 0.356(15)
O1_3 0.615(19) 0.379(15) 0.326(14) -0.070(14) -0.100(14) 0.344(15)
Cl1_3 0.603(17) 0.378(13) 0.337(12) -0.034(11) -0.101(12) 0.349(13)

loop_
_atom_type_symbol
_atom_type_description
_atom_type_scat_dispersion_real
_atom_type_scat_dispersion_imag
_atom_type_scat_source
C C 0.0033 0.0016 'International Tables Vol C Tables 4.2.6.8 and 6.1.1.4'
H H 0.0000 0.0000 'International Tables Vol C Tables 4.2.6.8 and 6.1.1.4'
O O 0.0106 0.0060 'International Tables Vol C Tables 4.2.6.8 and 6.1.1.4'
Cl Cl 0.1484 0.1585 'International Tables Vol C Tables 4.2.6.8 and 6.1.1.4'

loop_
_geom_angle_atom_site_label_1
_geom_angle_atom_site_label_2
_geom_angle_atom_site_label_3
_geom_angle
_geom_angle_site_symmetry_1
_geom_angle_site_symmetry_3
_geom_angle_publ_flag
C2_1 C1_1 C6_1 115.1(3) . . ?
C2_1 C1_1 C7_1 123.2(3) . . ?
C6_1 C1_1 C7_1 121.7(3) . . ?
C1_1 C2_1 C3_1 124.5(3) . . ?
C4_1 C3_1 C2_1 118.1(3) . . ?
C5_1 C4_1 O1_1 115.2(3) . . ?
C5_1 C4_1 C3_1 119.9(3) . . ?
O1_1 C4_1 C3_1 124.8(3) . . ?
C6_1 C5_1 C4_1 120.7(3) . . ?
O2_1 C6_1 C5_1 121.4(3) . . ?
O2_1 C6_1 C1_1 116.8(3) . . ?
C5_1 C6_1 C1_1 121.7(3) . . ?
C21_1 C7_1 C1_1 110.7(2) 6 . ?
C21_1 C7_1 C8_1 110.6(3) 6 . ?
C1_1 C7_1 C8_1 108.1(3) . . ?
C21_1 C7_1 C20_1 107.3(2) 6 . ?
C1_1 C7_1 C20_1 112.6(3) . . ?
C8_1 C7_1 C20_1 107.5(2) . . ?
C9_1 C8_1 C7_1 111.2(3) . . ?
C10_1 C9_1 C8_1 109.6(3) . . ?
C10_1 C9_1 C22_1 111.5(3) . . ?
C8_1 C9_1 C22_1 107.8(2) . . ?
C10_1 C9_1 C21_1 111.4(3) . . ?
C8_1 C9_1 C21_1 109.0(3) . . ?
C22_1 C9_1 C21_1 107.4(2) . . ?
C11_1 C10_1 C15_1 115.7(4) . . ?
C11_1 C10_1 C9_1 121.9(3) . . ?
C15_1 C10_1 C9_1 122.4(3) . . ?
C10_1 C11_1 C12_1 123.9(4) . . ?
C13_1 C12_1 C11_1 118.2(4) . . ?
C12_1 C13_1 C14_1 120.5(4) . . ?
C12_1 C13_1 O4_1 124.4(4) . . ?
C14_1 C13_1 O4_1 115.1(5) . . ?
C13_1 C14_1 C15_1 120.6(4) . . ?
O3_1 C15_1 C14_1 121.4(4) . . ?
O3_1 C15_1 C10_1 117.5(3) . . ?
C14_1 C15_1 C10_1 121.1(4) . . ?
O1_1 C16_1 C17_1 107.4(4) . . ?
O2_1 C18_1 C19_1 107.1(3) . . ?
C7_1 C20_1 C7_1 112.4(4) . 6 ?
C7_1 C21_1 C9_1 111.2(2) 6 . ?
C9_1 C22_1 C9_1 113.8(4) . 6 ?
O4_1 C24_1 C25_1 111.7(6) . . ?
O3_1 C26_1 C27_1 107.4(4) . . ?
C4_1 O1_1 C16_1 117.7(3) . . ?
C6_1 O2_1 C18_1 120.0(3) . . ?
C15_1 O3_1 C26_1 120.4(3) . . ?
C13_1 O4_1 C24_1 119.6(4) . . ?
C2_2 C1_2 C6_2 120.0 . . ?
C2_2 C1_2 Cl1_2 114(2) . . ?
C6_2 C1_2 Cl1_2 126(2) . . ?
C3_2 C2_2 C1_2 120.0 . . ?
C4_2 C3_2 C2_2 120.0 . . ?
C3_2 C4_2 C5_2 120.0 . . ?
C3_2 C4_2 C7_2 120.0(4) . . ?
C5_2 C4_2 C7_2 120.0(4) . . ?
C6_2 C5_2 C4_2 120.0 . . ?
C5_2 C6_2 C1_2 120.0 . . ?
O1_2 C7_2 C4_2 127.7(17) . . ?
O1_2 C7_2 C8_2 105.0(9) . . ?
C4_2 C7_2 C8_2 124.7(15) . . ?
C2_3 C1_3 C6_3 120.0 . . ?
C2_3 C1_3 Cl1_3 113(2) . . ?
C6_3 C1_3 Cl1_3 124(2) . . ?
C1_3 C2_3 C3_3 120.0 . . ?
C4_3 C3_3 C2_3 120.0 . . ?
C3_3 C4_3 C5_3 120.0 . . ?
C3_3 C4_3 C7_3 119.6(12) . . ?
C5_3 C4_3 C7_3 119.8(12) . . ?
C6_3 C5_3 C4_3 120.0 . . ?
C5_3 C6_3 C1_3 120.0 . . ?
O1_3 C7_3 C4_3 126(2) . . ?
O1_3 C7_3 C8_3 104.1(11) . . ?
C4_3 C7_3 C8_3 125(2) . . ?

loop_
_geom_bond_atom_site_label_1
_geom_bond_atom_site_label_2
_geom_bond_distance
_geom_bond_site_symmetry_2
_geom_bond_publ_flag
C1_1 C2_1 1.370(5) . ?
C1_1 C6_1 1.416(4) . ?
C1_1 C7_1 1.532(4) . ?
C2_1 C3_1 1.386(4) . ?
C3_1 C4_1 1.378(5) . ?
C4_1 C5_1 1.373(5) . ?
C4_1 O1_1 1.374(4) . ?
C5_1 C6_1 1.368(4) . ?
C6_1 O2_1 1.362(4) . ?
C7_1 C21_1 1.529(5) 6 ?
C7_1 C8_1 1.538(5) . ?
C7_1 C20_1 1.546(4) . ?
C8_1 C9_1 1.531(4) . ?
C9_1 C10_1 1.531(5) . ?
C9_1 C22_1 1.536(4) . ?
C9_1 C21_1 1.546(4) . ?
C10_1 C11_1 1.376(5) . ?
C10_1 C15_1 1.394(5) . ?
C11_1 C12_1 1.388(5) . ?
C12_1 C13_1 1.353(6) . ?
C13_1 C14_1 1.370(6) . ?
C13_1 O4_1 1.375(5) . ?
C14_1 C15_1 1.376(5) . ?
C15_1 O3_1 1.357(4) . ?
C16_1 O1_1 1.409(5) . ?
C16_1 C17_1 1.501(5) . ?
C18_1 O2_1 1.407(4) . ?
C18_1 C19_1 1.482(5) . ?
C20_1 C7_1 1.546(4) 6 ?
C21_1 C7_1 1.529(5) 6 ?
C22_1 C9_1 1.536(4) 6 ?
C24_1 O4_1 1.411(6) . ?
C24_1 C25_1 1.460(8) . ?
C26_1 O3_1 1.401(5) . ?
C26_1 C27_1 1.474(7) . ?
C1_2 C2_2 1.3900 . ?
C1_2 C6_2 1.3900 . ?
C1_2 Cl1_2 1.481(19) . ?
C2_2 C3_2 1.3900 . ?
C3_2 C4_2 1.3900 . ?
C4_2 C5_2 1.3900 . ?
C4_2 C7_2 1.486(10) . ?
C5_2 C6_2 1.3900 . ?
C7_2 O1_2 1.435(10) . ?
C7_2 C8_2 1.526(10) . ?
C1_3 C2_3 1.3900 . ?
C1_3 C6_3 1.3900 . ?
C1_3 Cl1_3 1.49(2) . ?
C2_3 C3_3 1.3900 . ?
C3_3 C4_3 1.3900 . ?
C4_3 C5_3 1.3900 . ?
C4_3 C7_3 1.487(13) . ?
C5_3 C6_3 1.3900 . ?
C7_3 O1_3 1.441(14) . ?
C7_3 C8_3 1.528(14) . ?

loop_
_geom_torsion_atom_site_label_1
_geom_torsion_atom_site_label_2
_geom_torsion_atom_site_label_3
_geom_torsion_atom_site_label_4
_geom_torsion
_geom_torsion_site_symmetry_1
_geom_torsion_site_symmetry_2
_geom_torsion_site_symmetry_3
_geom_torsion_site_symmetry_4
_geom_torsion_publ_flag
C6_1 C1_1 C2_1 C3_1 -1.0(5) . . . . ?
C7_1 C1_1 C2_1 C3_1 -179.6(3) . . . . ?
C1_1 C2_1 C3_1 C4_1 -1.1(6) . . . . ?
C2_1 C3_1 C4_1 C5_1 2.4(5) . . . . ?
C2_1 C3_1 C4_1 O1_1 -177.7(3) . . . . ?
O1_1 C4_1 C5_1 C6_1 178.5(3) . . . . ?
C3_1 C4_1 C5_1 C6_1 -1.6(6) . . . . ?
C4_1 C5_1 C6_1 O2_1 180.0(3) . . . . ?
C4_1 C5_1 C6_1 C1_1 -0.7(6) . . . . ?
C2_1 C1_1 C6_1 O2_1 -178.7(3) . . . . ?
C7_1 C1_1 C6_1 O2_1 -0.1(5) . . . . ?
C2_1 C1_1 C6_1 C5_1 1.9(5) . . . . ?
C7_1 C1_1 C6_1 C5_1 -179.5(3) . . . . ?
C2_1 C1_1 C7_1 C21_1 -123.6(3) . . . 6 ?
C6_1 C1_1 C7_1 C21_1 57.9(4) . . . 6 ?
C2_1 C1_1 C7_1 C8_1 115.1(4) . . . . ?
C6_1 C1_1 C7_1 C8_1 -63.3(4) . . . . ?
C2_1 C1_1 C7_1 C20_1 -3.5(4) . . . . ?
C6_1 C1_1 C7_1 C20_1 178.1(3) . . . . ?
C21_1 C7_1 C8_1 C9_1 58.2(3) 6 . . . ?
C1_1 C7_1 C8_1 C9_1 179.6(3) . . . . ?
C20_1 C7_1 C8_1 C9_1 -58.6(3) . . . . ?
C7_1 C8_1 C9_1 C10_1 -178.4(3) . . . . ?
C7_1 C8_1 C9_1 C22_1 -56.8(3) . . . . ?
C7_1 C8_1 C9_1 C21_1 59.5(3) . . . . ?
C8_1 C9_1 C10_1 C11_1 119.6(3) . . . . ?
C22_1 C9_1 C10_1 C11_1 0.3(4) . . . . ?
C21_1 C9_1 C10_1 C11_1 -119.7(3) . . . . ?
C8_1 C9_1 C10_1 C15_1 -59.2(4) . . . . ?
C22_1 C9_1 C10_1 C15_1 -178.5(2) . . . . ?
C21_1 C9_1 C10_1 C15_1 61.5(4) . . . . ?
C15_1 C10_1 C11_1 C12_1 1.3(5) . . . . ?
C9_1 C10_1 C11_1 C12_1 -177.6(3) . . . . ?
C10_1 C11_1 C12_1 C13_1 0.5(6) . . . . ?
C11_1 C12_1 C13_1 C14_1 -1.6(6) . . . . ?
C11_1 C12_1 C13_1 O4_1 177.9(4) . . . . ?
C12_1 C13_1 C14_1 C15_1 0.8(6) . . . . ?
O4_1 C13_1 C14_1 C15_1 -178.7(4) . . . . ?
C13_1 C14_1 C15_1 O3_1 -178.1(4) . . . . ?
C13_1 C14_1 C15_1 C10_1 1.1(6) . . . . ?
C11_1 C10_1 C15_1 O3_1 177.2(3) . . . . ?
C9_1 C10_1 C15_1 O3_1 -3.9(5) . . . . ?
C11_1 C10_1 C15_1 C14_1 -2.1(5) . . . . ?
C9_1 C10_1 C15_1 C14_1 176.8(3) . . . . ?
C21_1 C7_1 C20_1 C7_1 -59.56(19) 6 . . 6 ?
C1_1 C7_1 C20_1 C7_1 178.3(3) . . . 6 ?
C8_1 C7_1 C20_1 C7_1 59.37(19) . . . 6 ?
C10_1 C9_1 C21_1 C7_1 179.1(3) . . . 6 ?
C8_1 C9_1 C21_1 C7_1 -59.9(4) . . . 6 ?
C22_1 C9_1 C21_1 C7_1 56.7(3) . . . 6 ?
C10_1 C9_1 C22_1 C9_1 179.2(2) . . . 6 ?
C8_1 C9_1 C22_1 C9_1 58.9(2) . . . 6 ?
C21_1 C9_1 C22_1 C9_1 -58.5(2) . . . 6 ?
C5_1 C4_1 O1_1 C16_1 -172.1(4) . . . . ?
C3_1 C4_1 O1_1 C16_1 8.0(6) . . . . ?
C17_1 C16_1 O1_1 C4_1 170.7(4) . . . . ?
C5_1 C6_1 O2_1 C18_1 -10.5(5) . . . . ?
C1_1 C6_1 O2_1 C18_1 170.1(3) . . . . ?
C19_1 C18_1 O2_1 C6_1 -174.9(3) . . . . ?
C14_1 C15_1 O3_1 C26_1 -3.8(5) . . . . ?
C10_1 C15_1 O3_1 C26_1 177.0(4) . . . . ?
C27_1 C26_1 O3_1 C15_1 177.3(4) . . . . ?
C12_1 C13_1 O4_1 C24_1 1.0(7) . . . . ?
C14_1 C13_1 O4_1 C24_1 -179.5(4) . . . . ?
C25_1 C24_1 O4_1 C13_1 -172.4(5) . . . . ?
C6_2 C1_2 C2_2 C3_2 0.0 . . . . ?
Cl1_2 C1_2 C2_2 C3_2 -177.2(15) . . . . ?
C1_2 C2_2 C3_2 C4_2 0.0 . . . . ?
C2_2 C3_2 C4_2 C5_2 0.0 . . . . ?
C2_2 C3_2 C4_2 C7_2 180.0(3) . . . . ?
C3_2 C4_2 C5_2 C6_2 0.0 . . . . ?
C7_2 C4_2 C5_2 C6_2 -180.0(3) . . . . ?
C4_2 C5_2 C6_2 C1_2 0.0 . . . . ?
C2_2 C1_2 C6_2 C5_2 0.0 . . . . ?
Cl1_2 C1_2 C6_2 C5_2 176.8(17) . . . . ?
C3_2 C4_2 C7_2 O1_2 144(3) . . . . ?
C5_2 C4_2 C7_2 O1_2 -36(3) . . . . ?
C3_2 C4_2 C7_2 C8_2 -57(3) . . . . ?
C5_2 C4_2 C7_2 C8_2 123(3) . . . . ?
C6_3 C1_3 C2_3 C3_3 0.0 . . . . ?
Cl1_3 C1_3 C2_3 C3_3 159(3) . . . . ?
C1_3 C2_3 C3_3 C4_3 0.0 . . . . ?
C2_3 C3_3 C4_3 C5_3 0.0 . . . . ?
C2_3 C3_3 C4_3 C7_3 171(3) . . . . ?
C3_3 C4_3 C5_3 C6_3 0.0 . . . . ?
C7_3 C4_3 C5_3 C6_3 -171(3) . . . . ?
C4_3 C5_3 C6_3 C1_3 0.0 . . . . ?
C2_3 C1_3 C6_3 C5_3 0.0 . . . . ?
Cl1_3 C1_3 C6_3 C5_3 -157(4) . . . . ?
C3_3 C4_3 C7_3 O1_3 -37(5) . . . . ?
C5_3 C4_3 C7_3 O1_3 134(4) . . . . ?
C3_3 C4_3 C7_3 C8_3 115(4) . . . . ?
C5_3 C4_3 C7_3 C8_3 -74(5) . . . . ?
